data_7714228
loop_
_publ_author_name
'Sun, Xiao-Tong'
'Zhang, Ying-Yu'
'Han, Yan'
'Wang, Xiao-Ping'
'Li, Jie'
'Li, Jun-Yi'
'Ni, Hao-Fei'
'Fu, Da-Wei'
'Zhang, Zhi-Xu'

_publ_section_title
;
 The halogen substitution strategy of inorganic skeletons triggers
 dielectric and band gap regulation of hybrid perovskites
;
_journal_name_full 'Dalton Transactions'
_journal_paper_doi 10.1039/D3DT02924G
_journal_year 2023
_chemical_formula_moiety 'Br3 Pb, C7 N'
_chemical_formula_sum 'C7 Br3 N Pb'
_chemical_formula_weight 545.00
_chemical_name_systematic '[C7H16N]PbBr2-233K'
_space_group_crystal_system orthorhombic
_space_group_IT_number 61
_space_group_name_Hall '-P 2ac 2ab'
_space_group_name_H-M_alt 'P b c a'
_atom_sites_solution_primary dual
_audit_creation_date 2023-04-10
_audit_creation_method
;
Olex2 1.5
(compiled 2022.04.07 svn.rca3783a0 for OlexSys, GUI svn.r6498)
;
_audit_update_record
;
2023-06-26 deposited with the CCDC.	2023-10-05 downloaded from the CCDC.
;
_cell_angle_alpha 90
_cell_angle_beta 90
_cell_angle_gamma 90
_cell_formula_units_Z 8
_cell_length_a 17.0361(8)
_cell_length_b 7.6699(3)
_cell_length_c 21.3038(12)
_cell_measurement_reflns_used 4170
_cell_measurement_temperature 298.23(10)
_cell_measurement_theta_max 30.6110
_cell_measurement_theta_min 2.3970
_cell_volume 2783.7(2)
_computing_cell_refinement 'CrysAlisPro 1.171.42.63a (Rigaku OD, 2022)'
_computing_data_collection 'CrysAlisPro 1.171.42.63a (Rigaku OD, 2022)'
_computing_data_reduction 'CrysAlisPro 1.171.42.63a (Rigaku OD, 2022)'
_computing_molecular_graphics 'Olex2 1.5 (Dolomanov et al., 2009)'
_computing_publication_material 'Olex2 1.5 (Dolomanov et al., 2009)'
_computing_structure_refinement 'SHELXL 2018/3 (Sheldrick, 2015)'
_computing_structure_solution 'SHELXT 2018/2 (Sheldrick, 2018)'
_diffrn_ambient_environment air
_diffrn_ambient_temperature 298
_diffrn_detector 'Hybrid Pixel Array Detector'
_diffrn_detector_area_resol_mean 10.0000
_diffrn_detector_type HyPix
_diffrn_measured_fraction_theta_full 0.999
_diffrn_measured_fraction_theta_max 0.808
_diffrn_measurement_details
;
List of Runs (angles in degrees, time in seconds):

  # Type    Start    End  Width  t~exp~   \w     \q     \k     \f   Frames
#--------------------------------------------------------------------------
  1  \w     11.00  75.00   0.50    2.01    --    4.71  38.00-150.00  128
  2  \w    -45.00  -5.00   0.50    2.01    --   -5.49 -27.00-144.00   80
  3  \w    -11.00  33.00   0.50    2.01    --    4.71 -99.00-180.00   88
;
_diffrn_measurement_device 'four-circle diffractometer'
_diffrn_measurement_device_type 'XtaLAB Synergy R, DW system, HyPix'
_diffrn_measurement_method '\w scans'
_diffrn_orient_matrix_type 'CrysAlisPro convention (1999,Acta A55,543-557)'
_diffrn_orient_matrix_UB_11 0.0402887000
_diffrn_orient_matrix_UB_12 0.0148757000
_diffrn_orient_matrix_UB_13 -0.0065649000
_diffrn_orient_matrix_UB_21 0.0099461000
_diffrn_orient_matrix_UB_22 -0.0288597000
_diffrn_orient_matrix_UB_23 0.0306130000
_diffrn_orient_matrix_UB_31 0.0035801000
_diffrn_orient_matrix_UB_32 -0.0865689000
_diffrn_orient_matrix_UB_33 -0.0113068000
_diffrn_radiation_monochromator mirror
_diffrn_radiation_probe x-ray
_diffrn_radiation_type 'Mo K\a'
_diffrn_radiation_wavelength 0.71073
_diffrn_reflns_av_R_equivalents 0.0495
_diffrn_reflns_av_unetI/netI 0.0526
_diffrn_reflns_Laue_measured_fraction_full 0.999
_diffrn_reflns_Laue_measured_fraction_max 0.808
_diffrn_reflns_limit_h_max 22
_diffrn_reflns_limit_h_min -23
_diffrn_reflns_limit_k_max 10
_diffrn_reflns_limit_k_min -10
_diffrn_reflns_limit_l_max 26
_diffrn_reflns_limit_l_min -29
_diffrn_reflns_number 13361
_diffrn_reflns_point_group_measured_fraction_full 0.999
_diffrn_reflns_point_group_measured_fraction_max 0.808
_diffrn_reflns_theta_full 25.242
_diffrn_reflns_theta_max 30.912
_diffrn_reflns_theta_min 2.255
_diffrn_source 'Rotating-anode X-ray tube'
_diffrn_source_type 'Rigaku (Mo) X-ray Source'
_exptl_absorpt_coefficient_mu 20.692
_exptl_absorpt_correction_T_max 1.00000
_exptl_absorpt_correction_T_min 0.08434
_exptl_absorpt_correction_type multi-scan
_exptl_absorpt_process_details
;
CrysAlisPro 1.171.42.63a (Rigaku Oxford Diffraction, 2022)
Empirical absorption correction using spherical harmonics,
implemented in SCALE3 ABSPACK scaling algorithm.
;
_exptl_crystal_colour 'clear yellow'
_exptl_crystal_colour_lustre clear
_exptl_crystal_colour_primary yellow
_exptl_crystal_density_diffrn 2.601
_exptl_crystal_description needle
_exptl_crystal_F_000 1888
_refine_diff_density_max 1.546
_refine_diff_density_min -2.464
_refine_diff_density_rms 0.359
_refine_ls_extinction_method none
_refine_ls_goodness_of_fit_ref 1.068
_refine_ls_hydrogen_treatment undef
_refine_ls_matrix_type full
_refine_ls_number_parameters 175
_refine_ls_number_reflns 3552
_refine_ls_number_restraints 315
_refine_ls_restrained_S_all 1.024
_refine_ls_R_factor_all 0.1511
_refine_ls_R_factor_gt 0.0805
_refine_ls_shift/su_max 0.001
_refine_ls_shift/su_mean 0.000
_refine_ls_structure_factor_coef Fsqd
_refine_ls_weighting_details 'w=1/[\s^2^(Fo^2^)+(0.0828P)^2^+82.7711P] where P=(Fo^2^+2Fc^2^)/3'
_refine_ls_weighting_scheme calc
_refine_ls_wR_factor_gt 0.1858
_refine_ls_wR_factor_ref 0.2240
_reflns_Friedel_coverage 0.000
_reflns_number_gt 1970
_reflns_number_total 3552
_reflns_threshold_expression 'I > 2\s(I)'
_cod_data_source_file d3dt02924g2.cif
_cod_data_source_block 20221211-3pbbr2_auto
_cod_database_code 7714228
_shelx_shelxl_version_number 2018/3
_chemical_oxdiff_formula 'C H Br Pb N'
_shelx_space_group_comment
;
The symmetry employed for this shelxl refinement is uniquely defined
by the following loop, which should always be used as a source of
symmetry information in preference to the above space-group names.
They are only intended as comments.
;
_olex2_refinement_description
;
1. Restrained distances
 C13A-C12A
 2.55 with sigma of 0.02
 C10A-C14A
 2.5 with sigma of 0.02
 C13A-C14A
 2.5 with sigma of 0.02
 N005-C14B \\sim N005-C14A \\sim N005-C10B \\sim N005-C10A \\sim N005-C12B
\\sim N005-C12A \\sim C7A-
 C13A \\sim C7B-C13B \\sim N005-C13A \\sim N005-C13B \\sim C7A-C11A \\sim
C7B-C11B \\sim C9A-C7A \\sim C9B-
 C7B \\sim C9A-C11A \\sim C9B-C11B
 with sigma of 0.02
2. Uiso/Uaniso restraints and constraints
C11A \\sim N005 \\sim C10B \\sim C12B \\sim C13B \\sim C14B \\sim C14A \\sim
C12A \\sim C10A \\sim C13A \\sim C7B \\sim C7A \\sim C9B \\sim C11B \\sim C9A:
within 2A with sigma of 0.01 and sigma for terminal atoms of 0.02 within 2A
3. Others
 Sof(C10B)=Sof(C12B)=Sof(C14B)=1-FVAR(1)
 Sof(C14A)=Sof(C12A)=Sof(C10A)=FVAR(1)
 Sof(C7B)=Sof(C13B)=1-FVAR(2)
 Sof(C13A)=Sof(C7A)=FVAR(2)
 Sof(C9B)=Sof(C11B)=1-FVAR(3)
 Sof(C9A)=Sof(C11A)=FVAR(3)
;
_olex2_submission_special_instructions 'No special instructions were received'
_oxdiff_exptl_absorpt_empirical_details
;
Empirical correction (ABSPACK) includes:
- Absorption correction using spherical harmonics
- Frame scaling
;
_oxdiff_exptl_absorpt_empirical_full_max 7.161
_oxdiff_exptl_absorpt_empirical_full_min 0.478

loop_
_space_group_symop_operation_xyz
'x, y, z'
'-x+1/2, -y, z+1/2'
'-x, y+1/2, -z+1/2'
'x+1/2, -y+1/2, -z'
'-x, -y, -z'
'x-1/2, y, -z-1/2'
'x, -y-1/2, z-1/2'
'-x-1/2, y-1/2, z'

loop_
_atom_site_label
_atom_site_type_symbol
_atom_site_fract_x
_atom_site_fract_y
_atom_site_fract_z
_atom_site_U_iso_or_equiv
_atom_site_adp_type
_atom_site_occupancy
_atom_site_site_symmetry_order
_atom_site_calc_flag
_atom_site_refinement_flags_posn
_atom_site_refinement_flags_adp
_atom_site_refinement_flags_occupancy
_atom_site_disorder_assembly
_atom_site_disorder_group
Pb01 Pb 0.75011(5) 0.65241(8) 0.65286(3) 0.0486(3) Uani 1 1 d . . . . .
Br02 Br 0.67779(14) 0.4044(3) 0.56048(11) 0.0714(6) Uani 1 1 d . . . . .
Br03 Br 0.68176(14) 0.4037(3) 0.75036(11) 0.0711(6) Uani 1 1 d . . . . .
Br04 Br 0.61233(12) 0.8991(3) 0.65067(12) 0.0714(6) Uani 1 1 d . . . . .
N005 N 0.4323(12) 0.417(3) 0.6368(10) 0.101(5) Uani 1 1 d D U . . .
C7B C 0.384(4) 0.206(5) 0.541(4) 0.112(6) Uani 0.33(5) 1 d D U P A 2
C9B C 0.339(2) 0.050(6) 0.568(2) 0.113(6) Uani 0.74(4) 1 d D U P A 2
C10B C 0.476(4) 0.520(10) 0.585(3) 0.104(8) Uani 0.43(4) 1 d D U P A 2
C11B C 0.413(2) 0.020(6) 0.528(2) 0.113(6) Uani 0.74(4) 1 d D U P A 2
C12B C 0.496(4) 0.384(10) 0.687(3) 0.102(9) Uani 0.43(4) 1 d D U P A 2
C13B C 0.448(5) 0.294(12) 0.581(4) 0.108(5) Uani 0.33(5) 1 d D U P A 2
C14B C 0.358(3) 0.529(10) 0.643(4) 0.106(8) Uani 0.43(4) 1 d D U P A 2
C14A C 0.350(2) 0.415(6) 0.667(2) 0.105(9) Uani 0.57(4) 1 d D U P A 1
C12A C 0.487(3) 0.483(6) 0.689(2) 0.103(9) Uani 0.57(4) 1 d D U P A 1
C10A C 0.440(3) 0.577(6) 0.594(2) 0.105(8) Uani 0.57(4) 1 d D U P A 1
C13A C 0.453(2) 0.230(5) 0.617(2) 0.108(6) Uani 0.67(5) 1 d D U P A 1
C7A C 0.396(3) 0.194(6) 0.563(2) 0.111(6) Uani 0.67(5) 1 d D U P A 1
C9A C 0.363(8) 0.054(11) 0.519(4) 0.112(6) Uani 0.26(4) 1 d D U P A 1
C11A C 0.402(8) 0.001(8) 0.581(5) 0.112(6) Uani 0.26(4) 1 d D U P A 1

loop_
_atom_site_aniso_label
_atom_site_aniso_U_11
_atom_site_aniso_U_22
_atom_site_aniso_U_33
_atom_site_aniso_U_23
_atom_site_aniso_U_13
_atom_site_aniso_U_12
Pb01 0.0564(4) 0.0332(3) 0.0562(4) 0.0007(3) -0.0011(4) -0.0003(3)
Br02 0.0859(15) 0.0684(13) 0.0600(14) 0.0009(11) -0.0194(11) -0.0051(12)
Br03 0.0792(14) 0.0737(13) 0.0604(14) -0.0015(12) 0.0113(11) 0.0004(12)
Br04 0.0528(11) 0.0687(13) 0.0927(18) 0.0038(13) -0.0040(11) -0.0004(10)
N005 0.106(10) 0.112(11) 0.083(11) 0.002(9) -0.015(9) 0.010(10)
C7B 0.121(12) 0.118(12) 0.095(13) 0.003(11) -0.021(11) 0.006(11)
C9B 0.122(12) 0.119(12) 0.096(13) 0.004(11) -0.020(11) 0.004(11)
C10B 0.112(16) 0.113(16) 0.088(15) 0.005(14) -0.015(14) 0.010(15)
C11B 0.123(12) 0.119(12) 0.096(13) 0.003(11) -0.021(11) 0.006(11)
C12B 0.113(17) 0.114(19) 0.078(17) 0.004(18) -0.018(16) 0.017(18)
C13B 0.116(11) 0.116(12) 0.092(12) 0.002(10) -0.018(10) 0.008(10)
C14B 0.112(16) 0.116(17) 0.090(16) 0.005(15) -0.004(14) 0.015(16)
C14A 0.105(16) 0.121(18) 0.089(17) 0.009(16) -0.002(15) 0.014(17)
C12A 0.115(17) 0.114(19) 0.079(16) -0.004(17) -0.020(15) 0.010(17)
C10A 0.114(16) 0.112(16) 0.089(16) 0.007(14) -0.012(14) 0.015(15)
C13A 0.116(11) 0.116(12) 0.093(12) 0.002(10) -0.019(10) 0.009(11)
C7A 0.121(11) 0.117(12) 0.095(12) 0.002(10) -0.021(10) 0.006(10)
C9A 0.122(12) 0.119(12) 0.096(13) 0.003(11) -0.021(11) 0.005(11)
C11A 0.122(12) 0.118(12) 0.096(13) 0.003(11) -0.021(11) 0.005(11)

loop_
_atom_type_symbol
_atom_type_description
_atom_type_scat_dispersion_real
_atom_type_scat_dispersion_imag
_atom_type_scat_source
Br Br -0.2901 2.4595 'International Tables Vol C Tables 4.2.6.8 and 6.1.1.4'
C C 0.0033 0.0016 'International Tables Vol C Tables 4.2.6.8 and 6.1.1.4'
N N 0.0061 0.0033 'International Tables Vol C Tables 4.2.6.8 and 6.1.1.4'
Pb Pb -3.3944 10.1111 'International Tables Vol C Tables 4.2.6.8 and 6.1.1.4'

loop_
_geom_angle_atom_site_label_1
_geom_angle_atom_site_label_2
_geom_angle_atom_site_label_3
_geom_angle
_geom_angle_site_symmetry_1
_geom_angle_site_symmetry_3
_geom_angle_publ_flag
Br02 Pb01 Br02 98.35(8) . 8_765 ?
Br02 Pb01 Br03 177.64(7) 8_765 . ?
Br02 Pb01 Br03 83.40(7) 8_765 8_765 ?
Br02 Pb01 Br03 83.88(7) . . ?
Br02 Pb01 Br03 177.76(7) . 8_765 ?
Br02 Pb01 Br04 94.90(7) 8_765 8_755 ?
Br02 Pb01 Br04 84.34(7) . 8_755 ?
Br02 Pb01 Br04 93.90(7) . . ?
Br03 Pb01 Br03 94.38(8) . 8_765 ?
Br04 Pb01 Br02 84.55(6) . 8_765 ?
Br04 Pb01 Br03 84.87(6) . 8_765 ?
Br04 Pb01 Br03 84.56(6) 8_755 . ?
Br04 Pb01 Br03 96.07(7) . . ?
Br04 Pb01 Br03 96.91(7) 8_755 8_765 ?
Br04 Pb01 Br04 178.06(10) . 8_755 ?
Pb01 Br02 Pb01 79.12(5) . 8_755 ?
Pb01 Br03 Pb01 77.71(6) . 8_755 ?
Pb01 Br04 Pb01 78.52(5) . 8_765 ?
C12B N005 C10B 104(4) . . ?
C13B N005 C10B 72(5) . . ?
C13B N005 C12B 108(5) . . ?
C14B N005 C10B 100(4) . . ?
C14B N005 C12B 128(5) . . ?
C14B N005 C13B 124(5) . . ?
C12A N005 C14A 105(4) . . ?
C10A N005 C14A 109.5(16) . . ?
C10A N005 C12A 97(3) . . ?
C10A N005 C13A 125(3) . . ?
C13A N005 C14A 108.0(16) . . ?
C13A N005 C12A 111.6(18) . . ?
C11B C7B C9B 60.1(8) . . ?
C13B C7B C9B 119(6) . . ?
C13B C7B C11B 107(5) . . ?
C7B C9B C11B 59.9(8) . . ?
C7B C11B C9B 60.0(8) . . ?
C7B C13B N005 125(6) . . ?
C7A C13A N005 103(3) . . ?
C13A C7A C9A 145(5) . . ?
C13A C7A C11A 87(5) . . ?
C11A C7A C9A 60.0(8) . . ?
C11A C9A C7A 59.9(8) . . ?
C7A C11A C9A 60.1(8) . . ?

loop_
_geom_bond_atom_site_label_1
_geom_bond_atom_site_label_2
_geom_bond_distance
_geom_bond_site_symmetry_2
_geom_bond_publ_flag
Pb01 Br02 3.002(2) . ?
Pb01 Br02 3.019(2) 8_765 ?
Pb01 Br03 3.062(2) 8_765 ?
Pb01 Br03 3.051(2) . ?
Pb01 Br04 3.015(2) . ?
Pb01 Br04 3.045(2) 8_755 ?
N005 C10B 1.537(18) . ?
N005 C12B 1.536(18) . ?
N005 C13B 1.536(18) . ?
N005 C14B 1.535(18) . ?
N005 C14A 1.537(16) . ?
N005 C12A 1.537(17) . ?
N005 C10A 1.530(17) . ?
N005 C13A 1.535(16) . ?
C7B C9B 1.536(19) . ?
C7B C11B 1.535(19) . ?
C7B C13B 1.533(19) . ?
C9B C11B 1.538(18) . ?
C13A C7A 1.530(18) . ?
C7A C9A 1.536(19) . ?
C7A C11A 1.534(19) . ?
C9A C11A 1.535(19) . ?

loop_
_geom_torsion_atom_site_label_1
_geom_torsion_atom_site_label_2
_geom_torsion_atom_site_label_3
_geom_torsion_atom_site_label_4
_geom_torsion
_geom_torsion_site_symmetry_1
_geom_torsion_site_symmetry_2
_geom_torsion_site_symmetry_3
_geom_torsion_site_symmetry_4
_geom_torsion_publ_flag
N005 C13A C7A C9A -171(11) . . . . ?
N005 C13A C7A C11A -153(6) . . . . ?
C9B C7B C13B N005 -76(10) . . . . ?
C10B N005 C13B C7B -117(10) . . . . ?
C11B C7B C13B N005 -141(8) . . . . ?
C12B N005 C13B C7B 144(8) . . . . ?
C13B C7B C9B C11B -94(5) . . . . ?
C13B C7B C11B C9B 114(6) . . . . ?
C14B N005 C13B C7B -26(12) . . . . ?
C14A N005 C13A C7A 68(4) . . . . ?
C12A N005 C13A C7A -177(4) . . . . ?
C10A N005 C13A C7A -62(4) . . . . ?
C13A C7A C9A C11A 21(15) . . . . ?
C13A C7A C11A C9A -168(9) . . . . ?
